data_7708229
loop_
_publ_author_name
'Upadhyay, Aditya'
'Jha, Raushan Kumar'
'BATABYAL, MONOJIT'
'Dutta, Tanoy'
'Koner, Apurba Lal'
'Kumar, Sangit'

_publ_section_title
;
 Janus-Faced Oxidant and Antioxidant Profiles of Organo Diselenides
;
_journal_name_full 'Dalton Transactions'
_journal_paper_doi 10.1039/D1DT01565F
_journal_year 2021
_chemical_formula_sum 'C3.71 H2.86 N0.29 O0.29 Se0.29'
_chemical_formula_weight 78.62
_space_group_crystal_system triclinic
_space_group_IT_number 2
_space_group_name_Hall '-P 1'
_space_group_name_H-M_alt 'P -1'
_atom_sites_solution_hydrogens geom
_audit_creation_method SHELXL-2016/6
_audit_update_record
;
2021-08-20 deposited with the CCDC.	2021-09-07 downloaded from the CCDC.
;
_cell_angle_alpha 68.735(2)
_cell_angle_beta 68.016(2)
_cell_angle_gamma 89.905(2)
_cell_formula_units_Z 28
_cell_length_a 12.5499(8)
_cell_length_b 12.6715(7)
_cell_length_c 16.6217(11)
_cell_measurement_reflns_used 3867
_cell_measurement_temperature 296(2)
_cell_measurement_theta_max 22.77
_cell_measurement_theta_min 2.37
_cell_volume 2256.5(2)
_computing_cell_refinement 'Bruker SAINT'
_computing_data_collection 'Bruker APEX2'
_computing_data_reduction 'Bruker SAINT'
_computing_molecular_graphics 'Bruker SHELXTL'
_computing_publication_material 'Bruker SHELXTL'
_computing_structure_refinement 'SHELXL-2016/6 (Sheldrick, 2016)'
_computing_structure_solution 'SHELXT 2014/5 (Sheldrick, 2014)'
_diffrn_ambient_temperature 296(2)
_diffrn_measured_fraction_theta_full 0.978
_diffrn_measured_fraction_theta_max 0.971
_diffrn_measurement_device_type 'Bruker APEX-II CCD'
_diffrn_measurement_method '\f and \w scans'
_diffrn_radiation_type MoK\a
_diffrn_radiation_wavelength 0.71073
_diffrn_reflns_av_R_equivalents 0.0986
_diffrn_reflns_av_unetI/netI 0.1269
_diffrn_reflns_Laue_measured_fraction_full 0.978
_diffrn_reflns_Laue_measured_fraction_max 0.971
_diffrn_reflns_limit_h_max 17
_diffrn_reflns_limit_h_min -17
_diffrn_reflns_limit_k_max 15
_diffrn_reflns_limit_k_min -17
_diffrn_reflns_limit_l_max 22
_diffrn_reflns_limit_l_min -22
_diffrn_reflns_number 29227
_diffrn_reflns_point_group_measured_fraction_full 0.978
_diffrn_reflns_point_group_measured_fraction_max 0.971
_diffrn_reflns_theta_full 25.242
_diffrn_reflns_theta_max 29.197
_diffrn_reflns_theta_min 2.658
_exptl_absorpt_coefficient_mu 3.303
_exptl_absorpt_correction_T_max 0.7456
_exptl_absorpt_correction_T_min 0.6151
_exptl_absorpt_correction_type multi-scan
_exptl_crystal_colour golden
_exptl_crystal_density_diffrn 1.620
_exptl_crystal_density_meas 1.620
_exptl_crystal_density_method '\f and \w scans'
_exptl_crystal_description rectangular
_exptl_crystal_F_000 812
_exptl_crystal_size_max 0.05
_exptl_crystal_size_mid 0.04
_exptl_crystal_size_min 0.01
_refine_diff_density_max 0.695
_refine_diff_density_min -0.904
_refine_diff_density_rms 0.125
_refine_ls_extinction_method none
_refine_ls_goodness_of_fit_ref 0.984
_refine_ls_hydrogen_treatment constr
_refine_ls_matrix_type full
_refine_ls_number_parameters 581
_refine_ls_number_reflns 11863
_refine_ls_number_restraints 0
_refine_ls_restrained_S_all 0.984
_refine_ls_R_factor_all 0.1097
_refine_ls_R_factor_gt 0.0601
_refine_ls_shift/su_max 0.001
_refine_ls_shift/su_mean 0.000
_refine_ls_structure_factor_coef Fsqd
_refine_ls_weighting_details 'w=1/[\s^2^(Fo^2^)+(0.0319P)^2^] where P=(Fo^2^+2Fc^2^)/3'
_refine_ls_weighting_scheme calc
_refine_ls_wR_factor_gt 0.1199
_refine_ls_wR_factor_ref 0.1421
_reflns_Friedel_coverage 0.000
_reflns_number_gt 7148
_reflns_number_total 11863
_reflns_threshold_expression 'I > 2\s(I)'
_cod_data_source_file d1dt01565f3.cif
_cod_data_source_block shelx_CCDC2
_cod_depositor_comments
;
The following automatic conversions were performed:

data item '_exptl_absorpt_correction_type' value 'MULTI-SCAN' was
changed to 'multi-scan' in accordance with the
/home/data/users/saulius/crontab/automatic-downloads/rss-feeds/RSC/lib/dictionaries/cif_core.dic
dictionary named 'cif_core.dic' version 2.4.2 last updated on
2011-04-26.

Automatic conversion script
Id: cif_fix_values 7556 2019-12-06 15:28:31Z antanas 
;
_cod_database_code 7708229
_shelx_shelxl_version_number 2016/6
_shelx_space_group_comment
;
The symmetry employed for this shelxl refinement is uniquely defined
by the following loop, which should always be used as a source of
symmetry information in preference to the above space-group names.
They are only intended as comments.
;

loop_
_space_group_symop_operation_xyz
'x, y, z'
'-x, -y, -z'

loop_
_atom_site_label
_atom_site_type_symbol
_atom_site_fract_x
_atom_site_fract_y
_atom_site_fract_z
_atom_site_U_iso_or_equiv
_atom_site_adp_type
_atom_site_occupancy
_atom_site_site_symmetry_order
_atom_site_calc_flag
_atom_site_refinement_flags_posn
_atom_site_refinement_flags_adp
_atom_site_refinement_flags_occupancy
_atom_site_disorder_assembly
_atom_site_disorder_group
Se01 Se -0.09374(4) 0.79855(4) 0.53758(3) 0.03005(13) Uani 1 1 d . . . . .
Se02 Se 0.06848(4) 0.71268(4) 0.53668(3) 0.03077(13) Uani 1 1 d . . . . .
Se03 Se 0.21604(5) 0.93229(5) -0.03804(3) 0.03376(14) Uani 1 1 d . . . . .
Se04 Se 0.30162(5) 1.09052(4) -0.03443(3) 0.03380(14) Uani 1 1 d . . . . .
O005 O 0.3286(3) 0.6432(3) 0.5840(3) 0.0343(8) Uani 1 1 d . . . . .
H005 H 0.298045 0.646275 0.547509 0.052 Uiso 1 1 calc R U . . .
O006 O 0.3546(3) 1.3940(3) -0.0693(3) 0.0415(9) Uani 1 1 d . . . . .
H006 H 0.352824 1.326578 -0.037614 0.062 Uiso 1 1 calc R U . . .
O007 O 0.2061(3) 0.7010(3) -0.1080(3) 0.0437(10) Uani 1 1 d . . . . .
H007 H 0.175092 0.715694 -0.061024 0.066 Uiso 1 1 calc R U . . .
N008 N 0.2396(3) 0.5652(3) 0.4928(3) 0.0274(9) Uani 1 1 d . . . . .
O009 O -0.3961(3) 0.8061(3) 0.6049(3) 0.0456(10) Uani 1 1 d . . . . .
H009 H -0.333424 0.835749 0.560311 0.068 Uiso 1 1 calc R U . . .
N00A N 0.0343(4) 0.7518(3) 0.0126(3) 0.0282(9) Uani 1 1 d . . . . .
N00B N 0.4326(4) 1.2169(3) 0.0208(3) 0.0293(9) Uani 1 1 d . . . . .
N00C N -0.2263(3) 0.9741(3) 0.4804(3) 0.0264(8) Uani 1 1 d . . . . .
C00D C -0.0296(4) 0.9391(4) 0.4261(3) 0.0272(10) Uani 1 1 d . . . . .
C00E C -0.4184(4) 1.0047(4) 0.5633(3) 0.0260(10) Uani 1 1 d . . . . .
C00F C 0.0687(4) 0.8921(4) 0.0685(3) 0.0299(11) Uani 1 1 d . . . . .
C00G C -0.0081(4) 0.8016(4) 0.0802(3) 0.0266(10) Uani 1 1 d . . . . .
C00H C 0.3496(4) 1.0226(4) 0.0690(3) 0.0303(11) Uani 1 1 d . . . . .
C00I C -0.2992(4) 1.0441(4) 0.4956(3) 0.0260(10) Uani 1 1 d . . . . .
H00I H -0.274066 1.122401 0.461676 0.031 Uiso 1 1 calc R U . . .
C00J C 0.0061(4) 0.6407(4) -0.0687(3) 0.0251(10) Uani 1 1 d . . . . .
C00K C 0.0842(5) 0.9668(4) 0.3631(3) 0.0319(11) Uani 1 1 d . . . . .
H00K H 0.137027 0.917574 0.373456 0.038 Uiso 1 1 calc R U . . .
C00L C -0.0384(4) 0.6948(4) -0.0016(3) 0.0277(10) Uani 1 1 d . . . . .
H00L H -0.118127 0.688791 0.030840 0.033 Uiso 1 1 calc R U . . .
C00M C -0.1115(4) 1.0115(4) 0.4129(3) 0.0270(10) Uani 1 1 d . . . . .
C00N C -0.4915(5) 1.0857(4) 0.5766(3) 0.0322(11) Uani 1 1 d . . . . .
H00N H -0.463424 1.163179 0.540373 0.039 Uiso 1 1 calc R U . . .
C00O C 0.3515(4) 0.4586(4) 0.5746(3) 0.0264(10) Uani 1 1 d . . . . .
C00P C 0.2859(4) 0.4737(4) 0.5171(3) 0.0276(10) Uani 1 1 d . . . . .
H00P H 0.276655 0.416108 0.496976 0.033 Uiso 1 1 calc R U . . .
C00Q C 0.4131(4) 1.1009(4) 0.0821(3) 0.0286(10) Uani 1 1 d . . . . .
C00R C 0.5443(4) 1.4047(4) -0.0653(3) 0.0284(11) Uani 1 1 d . . . . .
C00S C -0.4620(5) 0.8884(4) 0.6169(3) 0.0330(11) Uani 1 1 d . . . . .
C00T C 0.0944(4) 0.6515(4) 0.4413(3) 0.0275(10) Uani 1 1 d . . . . .
C00U C 0.1800(4) 0.5814(4) 0.4326(3) 0.0280(10) Uani 1 1 d . . . . .
C00V C 0.5252(4) 1.2844(4) -0.0042(4) 0.0314(11) Uani 1 1 d . . . . .
H00V H 0.581983 1.255547 0.017342 0.038 Uiso 1 1 calc R U . . .
C00W C -0.6053(5) 1.0520(5) 0.6430(4) 0.0359(12) Uani 1 1 d . . . . .
H00W H -0.653546 1.106405 0.651270 0.043 Uiso 1 1 calc R U . . .
C00X C 0.6485(5) 1.4741(5) -0.0923(4) 0.0360(12) Uani 1 1 d . . . . .
H00X H 0.703915 1.442461 -0.070027 0.043 Uiso 1 1 calc R U . . .
C00Y C 0.0373(5) 0.9457(4) 0.1324(3) 0.0324(11) Uani 1 1 d . . . . .
H00Y H 0.086879 1.007149 0.123518 0.039 Uiso 1 1 calc R U . . .
C00Z C 0.4468(5) 1.0624(5) 0.1574(4) 0.0366(12) Uani 1 1 d . . . . .
H00Z H 0.489066 1.113388 0.167064 0.044 Uiso 1 1 calc R U . . .
C010 C 0.3212(5) 0.9092(5) 0.1291(4) 0.0374(12) Uani 1 1 d . . . . .
H010 H 0.279476 0.857709 0.119545 0.045 Uiso 1 1 calc R U . . .
C011 C 0.3702(4) 0.5422(4) 0.6073(3) 0.0304(11) Uani 1 1 d . . . . .
C012 C 0.1244(4) 0.6467(4) -0.1205(3) 0.0300(11) Uani 1 1 d . . . . .
C013 C -0.0735(5) 1.1149(4) 0.3318(3) 0.0314(11) Uani 1 1 d . . . . .
H013 H -0.125390 1.165308 0.321340 0.038 Uiso 1 1 calc R U . . .
C014 C 0.6705(5) 1.5876(5) -0.1510(4) 0.0382(13) Uani 1 1 d . . . . .
H014 H 0.741714 1.631615 -0.171094 0.046 Uiso 1 1 calc R U . . .
C015 C -0.0379(5) 0.5297(5) -0.1477(4) 0.0351(12) Uani 1 1 d . . . . .
H015 H -0.091727 0.489321 -0.156326 0.042 Uiso 1 1 calc R U . . .
C016 C -0.0755(4) 0.5786(4) -0.0818(3) 0.0304(11) Uani 1 1 d . . . . .
H016 H -0.154597 0.570747 -0.046007 0.037 Uiso 1 1 calc R U . . .
C017 C -0.6465(5) 0.9360(5) 0.6971(4) 0.0344(11) Uani 1 1 d . . . . .
H017 H -0.722342 0.912761 0.742532 0.041 Uiso 1 1 calc R U . . .
C018 C 0.4011(5) 0.3591(5) 0.5969(4) 0.0358(12) Uani 1 1 d . . . . .
H018 H 0.393656 0.305470 0.572442 0.043 Uiso 1 1 calc R U . . .
C019 C 0.0795(5) 0.5406(5) -0.2008(4) 0.0351(12) Uani 1 1 d . . . . .
H019 H 0.104283 0.509353 -0.246258 0.042 Uiso 1 1 calc R U . . .
C01A C 0.0363(5) 0.6761(4) 0.3820(3) 0.0334(11) Uani 1 1 d . . . . .
H01A H -0.021072 0.722657 0.387762 0.040 Uiso 1 1 calc R U . . .
C01B C -0.1140(5) 0.7641(5) 0.1575(4) 0.0347(11) Uani 1 1 d . . . . .
H01B H -0.165085 0.703999 0.166146 0.042 Uiso 1 1 calc R U . . .
C01C C 0.1603(5) 0.5974(5) -0.1868(4) 0.0369(12) Uani 1 1 d . . . . .
H01C H 0.239259 0.602867 -0.221905 0.044 Uiso 1 1 calc R U . . .
C01D C -0.5757(5) 0.8550(5) 0.6838(4) 0.0385(12) Uani 1 1 d . . . . .
H01D H -0.604457 0.777619 0.720003 0.046 Uiso 1 1 calc R U . . .
C01E C 0.4587(5) 1.4546(4) -0.0945(3) 0.0329(11) Uani 1 1 d . . . . .
C01F C 0.0412(5) 1.1405(5) 0.2684(3) 0.0344(12) Uani 1 1 d . . . . .
H01F H 0.065247 1.207641 0.214412 0.041 Uiso 1 1 calc R U . . .
C01G C 0.4762(5) 0.4215(5) 0.6872(4) 0.0412(13) Uani 1 1 d . . . . .
H01G H 0.515935 0.407898 0.726486 0.049 Uiso 1 1 calc R U . . .
C01H C 0.4605(5) 0.3385(5) 0.6542(4) 0.0389(12) Uani 1 1 d . . . . .
H01H H 0.489987 0.270115 0.670787 0.047 Uiso 1 1 calc R U . . .
C01I C 0.4339(5) 0.5230(5) 0.6626(3) 0.0370(12) Uani 1 1 d . . . . .
H01I H 0.447848 0.578922 0.682835 0.044 Uiso 1 1 calc R U . . .
C01J C 0.1207(5) 1.0691(5) 0.2830(3) 0.0368(12) Uani 1 1 d . . . . .
H01J H 0.198012 1.088726 0.240174 0.044 Uiso 1 1 calc R U . . .
C01K C 0.5851(5) 1.6360(5) -0.1801(4) 0.0395(13) Uani 1 1 d . . . . .
H01K H 0.599022 1.713270 -0.219223 0.047 Uiso 1 1 calc R U . . .
C01L C -0.0682(5) 0.9062(5) 0.2086(4) 0.0373(12) Uani 1 1 d . . . . .
H01L H -0.089290 0.940784 0.251849 0.045 Uiso 1 1 calc R U . . .
C01M C 0.3548(5) 0.8714(5) 0.2046(4) 0.0397(13) Uani 1 1 d . . . . .
H01M H 0.335190 0.794786 0.245810 0.048 Uiso 1 1 calc R U . . .
C01N C 0.2074(5) 0.5364(5) 0.3641(4) 0.0386(12) Uani 1 1 d . . . . .
H01N H 0.264581 0.489561 0.358009 0.046 Uiso 1 1 calc R U . . .
C01O C 0.0651(5) 0.6301(5) 0.3137(4) 0.0422(14) Uani 1 1 d . . . . .
H01O H 0.026272 0.646344 0.273660 0.051 Uiso 1 1 calc R U . . .
C01P C 0.4805(6) 1.5714(5) -0.1518(4) 0.0413(14) Uani 1 1 d . . . . .
H01P H 0.423638 1.605375 -0.170832 0.050 Uiso 1 1 calc R U . . .
C01Q C -0.1440(5) 0.8154(5) 0.2218(4) 0.0417(13) Uani 1 1 d . . . . .
H01Q H -0.214667 0.789345 0.273957 0.050 Uiso 1 1 calc R U . . .
C01R C 0.4172(5) 0.9483(5) 0.2176(4) 0.0438(14) Uani 1 1 d . . . . .
H01R H 0.439928 0.922910 0.267811 0.053 Uiso 1 1 calc R U . . .
C01S C 0.1489(5) 0.5618(5) 0.3042(4) 0.0442(14) Uani 1 1 d . . . . .
H01S H 0.167181 0.532057 0.257882 0.053 Uiso 1 1 calc R U . . .

loop_
_atom_site_aniso_label
_atom_site_aniso_U_11
_atom_site_aniso_U_22
_atom_site_aniso_U_33
_atom_site_aniso_U_23
_atom_site_aniso_U_13
_atom_site_aniso_U_12
Se01 0.0300(3) 0.0273(3) 0.0305(3) -0.0089(2) -0.0120(2) 0.0108(2)
Se02 0.0347(3) 0.0328(3) 0.0347(3) -0.0181(2) -0.0197(2) 0.0155(2)
Se03 0.0342(3) 0.0350(3) 0.0310(3) -0.0181(2) -0.0069(2) -0.0043(2)
Se04 0.0404(3) 0.0293(3) 0.0319(3) -0.0116(2) -0.0151(2) -0.0034(2)
O005 0.038(2) 0.035(2) 0.044(2) -0.0254(17) -0.0209(17) 0.0179(16)
O006 0.041(2) 0.040(2) 0.052(2) -0.0149(19) -0.0303(19) 0.0055(17)
O007 0.032(2) 0.050(2) 0.049(2) -0.032(2) -0.0040(17) -0.0102(17)
N008 0.026(2) 0.028(2) 0.029(2) -0.0130(18) -0.0108(17) 0.0054(17)
O009 0.034(2) 0.0220(19) 0.059(3) -0.0009(18) -0.0093(19) 0.0118(16)
N00A 0.027(2) 0.025(2) 0.029(2) -0.0121(18) -0.0075(17) 0.0023(17)
N00B 0.032(2) 0.029(2) 0.037(2) -0.0202(19) -0.0165(19) 0.0058(18)
N00C 0.027(2) 0.025(2) 0.029(2) -0.0099(17) -0.0137(18) 0.0063(16)
C00D 0.035(3) 0.029(3) 0.023(2) -0.016(2) -0.012(2) 0.010(2)
C00E 0.029(3) 0.021(2) 0.032(2) -0.009(2) -0.017(2) 0.0067(19)
C00F 0.029(3) 0.033(3) 0.029(2) -0.013(2) -0.012(2) 0.005(2)
C00G 0.027(3) 0.026(2) 0.033(2) -0.014(2) -0.016(2) 0.0083(19)
C00H 0.027(3) 0.031(3) 0.029(2) -0.013(2) -0.006(2) 0.002(2)
C00I 0.028(3) 0.022(2) 0.031(2) -0.011(2) -0.015(2) 0.0054(19)
C00J 0.028(3) 0.022(2) 0.024(2) -0.0065(19) -0.011(2) 0.0040(19)
C00K 0.035(3) 0.029(3) 0.035(3) -0.016(2) -0.014(2) 0.011(2)
C00L 0.026(3) 0.026(3) 0.026(2) -0.008(2) -0.008(2) 0.006(2)
C00M 0.028(3) 0.027(3) 0.035(3) -0.018(2) -0.017(2) 0.009(2)
C00N 0.039(3) 0.025(3) 0.034(3) -0.013(2) -0.013(2) 0.007(2)
C00O 0.024(2) 0.024(2) 0.030(2) -0.012(2) -0.009(2) 0.0103(19)
C00P 0.026(2) 0.024(2) 0.031(2) -0.012(2) -0.008(2) 0.0036(19)
C00Q 0.025(3) 0.031(3) 0.030(2) -0.017(2) -0.006(2) 0.008(2)
C00R 0.032(3) 0.030(3) 0.029(2) -0.017(2) -0.013(2) 0.004(2)
C00S 0.031(3) 0.030(3) 0.031(3) -0.003(2) -0.014(2) 0.006(2)
C00T 0.030(3) 0.018(2) 0.036(3) -0.011(2) -0.015(2) 0.0038(19)
C00U 0.031(3) 0.027(3) 0.032(2) -0.014(2) -0.017(2) 0.005(2)
C00V 0.027(3) 0.036(3) 0.038(3) -0.021(2) -0.013(2) 0.009(2)
C00W 0.032(3) 0.035(3) 0.042(3) -0.020(2) -0.012(2) 0.010(2)
C00X 0.031(3) 0.038(3) 0.041(3) -0.019(3) -0.013(2) 0.006(2)
C00Y 0.036(3) 0.030(3) 0.035(3) -0.015(2) -0.015(2) 0.004(2)
C00Z 0.028(3) 0.043(3) 0.042(3) -0.019(3) -0.016(2) 0.008(2)
C010 0.037(3) 0.034(3) 0.043(3) -0.017(3) -0.015(3) 0.005(2)
C011 0.029(3) 0.031(3) 0.031(3) -0.015(2) -0.010(2) 0.012(2)
C012 0.030(3) 0.024(3) 0.030(2) -0.010(2) -0.007(2) -0.004(2)
C013 0.042(3) 0.025(3) 0.030(3) -0.009(2) -0.019(2) 0.009(2)
C014 0.043(3) 0.029(3) 0.039(3) -0.013(2) -0.014(3) -0.001(2)
C015 0.041(3) 0.032(3) 0.041(3) -0.017(2) -0.024(3) 0.005(2)
C016 0.028(3) 0.031(3) 0.036(3) -0.015(2) -0.016(2) 0.007(2)
C017 0.034(3) 0.035(3) 0.031(3) -0.009(2) -0.014(2) 0.005(2)
C018 0.031(3) 0.028(3) 0.041(3) -0.011(2) -0.011(2) 0.007(2)
C019 0.041(3) 0.036(3) 0.032(3) -0.018(2) -0.013(2) 0.004(2)
C01A 0.037(3) 0.033(3) 0.036(3) -0.014(2) -0.020(2) 0.008(2)
C01B 0.032(3) 0.033(3) 0.037(3) -0.015(2) -0.010(2) 0.005(2)
C01C 0.027(3) 0.040(3) 0.038(3) -0.020(2) -0.001(2) -0.004(2)
C01D 0.038(3) 0.028(3) 0.035(3) 0.001(2) -0.012(2) 0.006(2)
C01E 0.044(3) 0.033(3) 0.032(3) -0.019(2) -0.019(2) 0.008(2)
C01F 0.034(3) 0.034(3) 0.023(2) -0.003(2) -0.007(2) -0.002(2)
C01G 0.032(3) 0.057(4) 0.035(3) -0.016(3) -0.016(2) 0.017(3)
C01H 0.031(3) 0.034(3) 0.044(3) -0.007(3) -0.015(3) 0.013(2)
C01I 0.039(3) 0.045(3) 0.031(3) -0.017(2) -0.015(2) 0.014(3)
C01J 0.037(3) 0.038(3) 0.028(3) -0.013(2) -0.005(2) -0.001(2)
C01K 0.060(4) 0.029(3) 0.033(3) -0.013(2) -0.022(3) 0.007(3)
C01L 0.034(3) 0.047(3) 0.040(3) -0.030(3) -0.013(2) 0.012(2)
C01M 0.040(3) 0.032(3) 0.043(3) -0.011(2) -0.016(3) 0.009(2)
C01N 0.042(3) 0.037(3) 0.047(3) -0.024(3) -0.021(3) 0.011(2)
C01O 0.044(3) 0.050(4) 0.049(3) -0.025(3) -0.030(3) 0.010(3)
C01P 0.061(4) 0.039(3) 0.039(3) -0.018(3) -0.034(3) 0.013(3)
C01Q 0.037(3) 0.045(3) 0.037(3) -0.023(3) -0.002(2) 0.004(3)
C01R 0.043(3) 0.049(4) 0.047(3) -0.017(3) -0.026(3) 0.014(3)
C01S 0.048(4) 0.056(4) 0.053(3) -0.039(3) -0.029(3) 0.019(3)

loop_
_atom_type_symbol
_atom_type_description
_atom_type_scat_dispersion_real
_atom_type_scat_dispersion_imag
_atom_type_scat_source
C C 0.0033 0.0016 'International Tables Vol C Tables 4.2.6.8 and 6.1.1.4'
H H 0.0000 0.0000 'International Tables Vol C Tables 4.2.6.8 and 6.1.1.4'
N N 0.0061 0.0033 'International Tables Vol C Tables 4.2.6.8 and 6.1.1.4'
O O 0.0106 0.0060 'International Tables Vol C Tables 4.2.6.8 and 6.1.1.4'
Se Se -0.0929 2.2259 'International Tables Vol C Tables 4.2.6.8 and 6.1.1.4'

loop_
_geom_angle_atom_site_label_1
_geom_angle_atom_site_label_2
_geom_angle_atom_site_label_3
_geom_angle
_geom_angle_site_symmetry_1
_geom_angle_site_symmetry_3
_geom_angle_publ_flag
C00D Se01 Se02 102.44(15) . . ?
C00T Se02 Se01 102.27(15) . . ?
C00F Se03 Se04 102.48(14) . . ?
C00H Se04 Se03 102.39(15) . . ?
C011 O005 H005 109.5 . . ?
C01E O006 H006 109.5 . . ?
C012 O007 H007 109.5 . . ?
C00P N008 C00U 121.3(4) . . ?
C00S O009 H009 109.5 . . ?
C00L N00A C00G 119.9(4) . . ?
C00V N00B C00Q 121.7(4) . . ?
C00I N00C C00M 122.6(4) . . ?
C00K C00D C00M 121.6(4) . . ?
C00K C00D Se01 124.5(4) . . ?
C00M C00D Se01 113.9(4) . . ?
C00S C00E C00N 119.1(5) . . ?
C00S C00E C00I 122.0(4) . . ?
C00N C00E C00I 118.9(4) . . ?
C00Y C00F C00G 120.4(5) . . ?
C00Y C00F Se03 124.0(4) . . ?
C00G C00F Se03 115.5(3) . . ?
C01B C00G C00F 119.2(4) . . ?
C01B C00G N00A 125.3(4) . . ?
C00F C00G N00A 115.5(4) . . ?
C010 C00H C00Q 120.6(5) . . ?
C010 C00H Se04 125.1(4) . . ?
C00Q C00H Se04 114.2(4) . . ?
N00C C00I C00E 122.3(4) . . ?
N00C C00I H00I 118.9 . . ?
C00E C00I H00I 118.9 . . ?
C012 C00J C016 118.5(4) . . ?
C012 C00J C00L 123.6(4) . . ?
C016 C00J C00L 117.9(4) . . ?
C00D C00K C01J 119.9(5) . . ?
C00D C00K H00K 120.0 . . ?
C01J C00K H00K 120.0 . . ?
N00A C00L C00J 119.5(4) . . ?
N00A C00L H00L 120.3 . . ?
C00J C00L H00L 120.3 . . ?
N00C C00M C00D 117.1(4) . . ?
N00C C00M C013 124.8(4) . . ?
C00D C00M C013 118.0(5) . . ?
C00W C00N C00E 120.9(5) . . ?
C00W C00N H00N 119.5 . . ?
C00E C00N H00N 119.5 . . ?
C018 C00O C011 118.4(4) . . ?
C018 C00O C00P 119.1(4) . . ?
C011 C00O C00P 122.5(4) . . ?
N008 C00P C00O 121.8(4) . . ?
N008 C00P H00P 119.1 . . ?
C00O C00P H00P 119.1 . . ?
C00Z C00Q C00H 119.1(5) . . ?
C00Z C00Q N00B 123.6(4) . . ?
C00H C00Q N00B 117.1(4) . . ?
C01E C00R C00X 118.9(5) . . ?
C01E C00R C00V 121.5(4) . . ?
C00X C00R C00V 119.6(5) . . ?
O009 C00S C01D 118.6(5) . . ?
O009 C00S C00E 121.6(5) . . ?
C01D C00S C00E 119.8(5) . . ?
C01A C00T C00U 120.3(4) . . ?
C01A C00T Se02 124.1(4) . . ?
C00U C00T Se02 115.6(3) . . ?
C01N C00U C00T 119.8(4) . . ?
C01N C00U N008 123.3(5) . . ?
C00T C00U N008 116.8(4) . . ?
N00B C00V C00R 121.9(5) . . ?
N00B C00V H00V 119.0 . . ?
C00R C00V H00V 119.0 . . ?
C00N C00W C017 119.2(5) . . ?
C00N C00W H00W 120.4 . . ?
C017 C00W H00W 120.4 . . ?
C014 C00X C00R 121.3(5) . . ?
C014 C00X H00X 119.4 . . ?
C00R C00X H00X 119.4 . . ?
C01L C00Y C00F 119.0(5) . . ?
C01L C00Y H00Y 120.5 . . ?
C00F C00Y H00Y 120.5 . . ?
C01R C00Z C00Q 119.7(5) . . ?
C01R C00Z H00Z 120.2 . . ?
C00Q C00Z H00Z 120.2 . . ?
C00H C010 C01M 120.0(5) . . ?
C00H C010 H010 120.0 . . ?
C01M C010 H010 120.0 . . ?
O005 C011 C01I 119.1(4) . . ?
O005 C011 C00O 120.9(4) . . ?
C01I C011 C00O 120.0(5) . . ?
O007 C012 C01C 118.8(5) . . ?
O007 C012 C00J 120.9(4) . . ?
C01C C012 C00J 120.2(4) . . ?
C01F C013 C00M 119.5(5) . . ?
C01F C013 H013 120.2 . . ?
C00M C013 H013 120.2 . . ?
C00X C014 C01K 119.2(5) . . ?
C00X C014 H014 120.4 . . ?
C01K C014 H014 120.4 . . ?
C019 C015 C016 120.1(5) . . ?
C019 C015 H015 119.9 . . ?
C016 C015 H015 119.9 . . ?
C015 C016 C00J 120.3(5) . . ?
C015 C016 H016 119.9 . . ?
C00J C016 H016 119.9 . . ?
C01D C017 C00W 120.5(5) . . ?
C01D C017 H017 119.7 . . ?
C00W C017 H017 119.7 . . ?
C01H C018 C00O 121.4(5) . . ?
C01H C018 H018 119.3 . . ?
C00O C018 H018 119.3 . . ?
C01C C019 C015 120.4(5) . . ?
C01C C019 H019 119.8 . . ?
C015 C019 H019 119.8 . . ?
C00T C01A C01O 119.0(5) . . ?
C00T C01A H01A 120.5 . . ?
C01O C01A H01A 120.5 . . ?
C01Q C01B C00G 120.4(5) . . ?
C01Q C01B H01B 119.8 . . ?
C00G C01B H01B 119.8 . . ?
C019 C01C C012 120.4(5) . . ?
C019 C01C H01C 119.8 . . ?
C012 C01C H01C 119.8 . . ?
C017 C01D C00S 120.4(5) . . ?
C017 C01D H01D 119.8 . . ?
C00S C01D H01D 119.8 . . ?
O006 C01E C01P 118.3(5) . . ?
O006 C01E C00R 122.4(5) . . ?
C01P C01E C00R 119.2(5) . . ?
C01J C01F C013 121.7(5) . . ?
C01J C01F H01F 119.2 . . ?
C013 C01F H01F 119.2 . . ?
C01I C01G C01H 120.9(5) . . ?
C01I C01G H01G 119.6 . . ?
C01H C01G H01G 119.6 . . ?
C018 C01H C01G 119.1(5) . . ?
C018 C01H H01H 120.4 . . ?
C01G C01H H01H 120.4 . . ?
C01G C01I C011 120.1(5) . . ?
C01G C01I H01I 120.0 . . ?
C011 C01I H01I 120.0 . . ?
C01F C01J C00K 119.3(5) . . ?
C01F C01J H01J 120.4 . . ?
C00K C01J H01J 120.4 . . ?
C01P C01K C014 120.7(5) . . ?
C01P C01K H01K 119.6 . . ?
C014 C01K H01K 119.6 . . ?
C00Y C01L C01Q 121.1(5) . . ?
C00Y C01L H01L 119.5 . . ?
C01Q C01L H01L 119.5 . . ?
C01R C01M C010 119.5(5) . . ?
C01R C01M H01M 120.3 . . ?
C010 C01M H01M 120.3 . . ?
C00U C01N C01S 119.7(5) . . ?
C00U C01N H01N 120.2 . . ?
C01S C01N H01N 120.2 . . ?
C01S C01O C01A 121.3(5) . . ?
C01S C01O H01O 119.4 . . ?
C01A C01O H01O 119.4 . . ?
C01K C01P C01E 120.5(5) . . ?
C01K C01P H01P 119.7 . . ?
C01E C01P H01P 119.7 . . ?
C01B C01Q C01L 120.0(5) . . ?
C01B C01Q H01Q 120.0 . . ?
C01L C01Q H01Q 120.0 . . ?
C01M C01R C00Z 121.2(5) . . ?
C01M C01R H01R 119.4 . . ?
C00Z C01R H01R 119.4 . . ?
C01O C01S C01N 119.9(5) . . ?
C01O C01S H01S 120.1 . . ?
C01N C01S H01S 120.1 . . ?

loop_
_geom_bond_atom_site_label_1
_geom_bond_atom_site_label_2
_geom_bond_distance
_geom_bond_site_symmetry_2
_geom_bond_publ_flag
Se01 C00D 1.936(5) . ?
Se01 Se02 2.3045(7) . ?
Se02 C00T 1.931(5) . ?
Se03 C00F 1.926(5) . ?
Se03 Se04 2.3065(7) . ?
Se04 C00H 1.938(5) . ?
O005 C011 1.361(6) . ?
O005 H005 0.8200 . ?
O006 C01E 1.354(6) . ?
O006 H006 0.8200 . ?
O007 C012 1.354(5) . ?
O007 H007 0.8200 . ?
N008 C00P 1.296(6) . ?
N008 C00U 1.420(6) . ?
O009 C00S 1.355(6) . ?
O009 H009 0.8200 . ?
N00A C00L 1.304(6) . ?
N00A C00G 1.417(6) . ?
N00B C00V 1.281(6) . ?
N00B C00Q 1.410(6) . ?
N00C C00I 1.293(6) . ?
N00C C00M 1.402(6) . ?
C00D C00K 1.369(7) . ?
C00D C00M 1.403(7) . ?
C00E C00S 1.397(7) . ?
C00E C00N 1.398(7) . ?
C00E C00I 1.445(7) . ?
C00F C00Y 1.397(7) . ?
C00F C00G 1.409(6) . ?
C00G C01B 1.387(7) . ?
C00H C010 1.372(7) . ?
C00H C00Q 1.399(6) . ?
C00I H00I 0.9300 . ?
C00J C012 1.395(7) . ?
C00J C016 1.419(6) . ?
C00J C00L 1.452(6) . ?
C00K C01J 1.398(7) . ?
C00K H00K 0.9300 . ?
C00L H00L 0.9300 . ?
C00M C013 1.414(7) . ?
C00N C00W 1.386(7) . ?
C00N H00N 0.9300 . ?
C00O C018 1.396(7) . ?
C00O C011 1.409(6) . ?
C00O C00P 1.444(7) . ?
C00P H00P 0.9300 . ?
C00Q C00Z 1.391(7) . ?
C00R C01E 1.399(7) . ?
C00R C00X 1.401(7) . ?
C00R C00V 1.452(7) . ?
C00S C01D 1.388(7) . ?
C00T C01A 1.383(7) . ?
C00T C00U 1.392(7) . ?
C00U C01N 1.384(7) . ?
C00V H00V 0.9300 . ?
C00W C017 1.390(7) . ?
C00W H00W 0.9300 . ?
C00X C014 1.370(8) . ?
C00X H00X 0.9300 . ?
C00Y C01L 1.377(7) . ?
C00Y H00Y 0.9300 . ?
C00Z C01R 1.380(8) . ?
C00Z H00Z 0.9300 . ?
C010 C01M 1.393(8) . ?
C010 H010 0.9300 . ?
C011 C01I 1.388(7) . ?
C012 C01C 1.390(7) . ?
C013 C01F 1.380(7) . ?
C013 H013 0.9300 . ?
C014 C01K 1.390(8) . ?
C014 H014 0.9300 . ?
C015 C019 1.381(8) . ?
C015 C016 1.382(7) . ?
C015 H015 0.9300 . ?
C016 H016 0.9300 . ?
C017 C01D 1.380(8) . ?
C017 H017 0.9300 . ?
C018 C01H 1.372(7) . ?
C018 H018 0.9300 . ?
C019 C01C 1.379(7) . ?
C019 H019 0.9300 . ?
C01A C01O 1.389(7) . ?
C01A H01A 0.9300 . ?
C01B C01Q 1.382(7) . ?
C01B H01B 0.9300 . ?
C01C H01C 0.9300 . ?
C01D H01D 0.9300 . ?
C01E C01P 1.398(8) . ?
C01F C01J 1.376(8) . ?
C01F H01F 0.9300 . ?
C01G C01I 1.372(8) . ?
C01G C01H 1.396(8) . ?
C01G H01G 0.9300 . ?
C01H H01H 0.9300 . ?
C01I H01I 0.9300 . ?
C01J H01J 0.9300 . ?
C01K C01P 1.370(8) . ?
C01K H01K 0.9300 . ?
C01L C01Q 1.392(8) . ?
C01L H01L 0.9300 . ?
C01M C01R 1.375(8) . ?
C01M H01M 0.9300 . ?
C01N C01S 1.396(8) . ?
C01N H01N 0.9300 . ?
C01O C01S 1.361(8) . ?
C01O H01O 0.9300 . ?
C01P H01P 0.9300 . ?
C01Q H01Q 0.9300 . ?
C01R H01R 0.9300 . ?
C01S H01S 0.9300 . ?
